data_4125349
loop_
_publ_author_name
'Metrano, Anthony J.'
'Abascal, Nadia C.'
'Mercado, Brandon Q.'
'Paulson, Eric K.'
'Hurtley, Anna E.'
'Miller, Scott J.'

_publ_section_title
;
 Diversity of Secondary Structure in Catalytic Peptides with
 \b-Turn-Biased Sequences.
;
_journal_issue 1
_journal_name_full 'Journal of the American Chemical Society'
_journal_page_first 492
_journal_page_last 516
_journal_paper_doi 10.1021/jacs.6b11348
_journal_volume 139
_journal_year 2017
_chemical_absolute_configuration ad
_chemical_formula_moiety 'C29 H45 N5 O7'
_chemical_formula_sum 'C29 H45 N5 O7'
_chemical_formula_weight 575.70
_space_group_crystal_system orthorhombic
_space_group_IT_number 19
_space_group_name_Hall 'P 2ac 2ab'
_space_group_name_H-M_alt 'P 21 21 21'
_symmetry_space_group_name_Hall 'P 2ac 2ab'
_symmetry_space_group_name_H-M 'P 21 21 21'
_atom_sites_solution_hydrogens mixed
_atom_sites_solution_primary direct
_atom_sites_solution_secondary difmap
_audit_creation_method SHELXL-2014/7
_cell_angle_alpha 90
_cell_angle_beta 90
_cell_angle_gamma 90
_cell_formula_units_Z 4
_cell_length_a 9.7528(7)
_cell_length_b 10.8277(8)
_cell_length_c 29.439(2)
_cell_measurement_reflns_used 491
_cell_measurement_temperature 93(2)
_cell_measurement_theta_max 68.3
_cell_measurement_theta_min 3.0
_cell_volume 3108.8(4)
_computing_cell_refinement 'CrystalClear-SM Expert 2.0 r15 (Rigaku, 2011)'
_computing_data_collection 'CrystalClear-SM Expert 2.0 r15 (Rigaku, 2011)'
_computing_data_reduction 'CrystalClear-SM Expert 2.0 r15 (Rigaku, 2011)'
_computing_molecular_graphics
; 
Dolomanov, O.V.; Bourhis, L.J.; Gildea, R.J.; Howard, J.A.K.; Puschmann, H., 
OLEX2: A complete structure solution, refinement and analysis program 
(2009). J. Appl. Cryst., 42, 339-341. 
;
_computing_publication_material 'SHELXL-2013/2 (Sheldrick, 2014)'
_computing_structure_refinement 'SHELXL-2014/7 (Sheldrick, 2014)'
_computing_structure_solution 'SHELXT-2014/5 (Sheldrick, 2014)'
_diffrn_ambient_temperature 93(2)
_diffrn_detector_area_resol_mean 22.2
_diffrn_measured_fraction_theta_full 0.998
_diffrn_measured_fraction_theta_max 0.996
_diffrn_measurement_device_type 'Rigaku Saturn 944+ CCD'
_diffrn_measurement_method \w
_diffrn_radiation_type CuK\a
_diffrn_radiation_wavelength 1.54178
_diffrn_reflns_av_R_equivalents 0.0392
_diffrn_reflns_av_unetI/netI 0.0158
_diffrn_reflns_Laue_measured_fraction_full 0.998
_diffrn_reflns_Laue_measured_fraction_max 0.996
_diffrn_reflns_limit_h_max 11
_diffrn_reflns_limit_h_min -11
_diffrn_reflns_limit_k_max 12
_diffrn_reflns_limit_k_min -12
_diffrn_reflns_limit_l_max 34
_diffrn_reflns_limit_l_min -34
_diffrn_reflns_number 80853
_diffrn_reflns_point_group_measured_fraction_full 0.997
_diffrn_reflns_point_group_measured_fraction_max 0.995
_diffrn_reflns_theta_full 67.679
_diffrn_reflns_theta_max 67.882
_diffrn_reflns_theta_min 3.002
_diffrn_source 'Sealed Tube'
_exptl_absorpt_coefficient_mu 0.724
_exptl_absorpt_correction_T_max 0.869
_exptl_absorpt_correction_T_min 0.771
_exptl_absorpt_correction_type multi-scan
_exptl_absorpt_process_details 'Jacobson, R. (1998) Private Communication'
_exptl_crystal_colour Colorless
_exptl_crystal_density_diffrn 1.230
_exptl_crystal_density_method 'not measured'
_exptl_crystal_description Block
_exptl_crystal_F_000 1240
_exptl_crystal_size_max 0.200
_exptl_crystal_size_mid 0.200
_exptl_crystal_size_min 0.200
_refine_diff_density_max 0.111
_refine_diff_density_min -0.137
_refine_diff_density_rms 0.029
_refine_ls_abs_structure_details
; 
 Flack x determined using 2374 quotients [(I+)-(I-)]/[(I+)+(I-)] 
 (Parsons, Flack and Wagner, Acta Cryst. B69 (2013) 249-259). 
;
_refine_ls_abs_structure_Flack 0.06(2)
_refine_ls_extinction_method none
_refine_ls_goodness_of_fit_ref 1.052
_refine_ls_hydrogen_treatment mixed
_refine_ls_matrix_type full
_refine_ls_number_parameters 390
_refine_ls_number_reflns 5625
_refine_ls_number_restraints 0
_refine_ls_restrained_S_all 1.052
_refine_ls_R_factor_all 0.0235
_refine_ls_R_factor_gt 0.0232
_refine_ls_shift/su_max 0.001
_refine_ls_shift/su_mean 0.000
_refine_ls_structure_factor_coef Fsqd
_refine_ls_weighting_details 'w=1/[\s^2^(Fo^2^)+(0.0281P)^2^+0.4586P] where P=(Fo^2^+2Fc^2^)/3'
_refine_ls_weighting_scheme calc
_refine_ls_wR_factor_gt 0.0571
_refine_ls_wR_factor_ref 0.0573
_reflns_Friedel_coverage 0.758
_reflns_Friedel_fraction_full 0.996
_reflns_Friedel_fraction_max 0.993
_reflns_number_gt 5565
_reflns_number_total 5625
_reflns_threshold_expression 'I > 2\s(I)'
_cod_data_source_file ja6b11348_si_026.cif
_cod_data_source_block 007-15168
_cod_depositor_comments 'Adding full bibliography for 4125336--4125366.cif.'
_cod_original_cell_volume 3108.7(4)
_cod_database_code 4125349
_shelx_shelxl_version_number 2014/7
_shelx_space_group_comment
; 
The symmetry employed for this shelxl refinement is uniquely defined 
by the following loop, which should always be used as a source of 
symmetry information in preference to the above space-group names. 
They are only intended as comments. 
;
_shelx_estimated_absorpt_t_min 0.869
_shelx_estimated_absorpt_t_max 0.869

loop_
_space_group_symop_operation_xyz
'x, y, z'
'-x+1/2, -y, z+1/2'
'-x, y+1/2, -z+1/2'
'x+1/2, -y+1/2, -z'

loop_
_atom_site_label
_atom_site_type_symbol
_atom_site_fract_x
_atom_site_fract_y
_atom_site_fract_z
_atom_site_U_iso_or_equiv
_atom_site_adp_type
_atom_site_occupancy
_atom_site_site_symmetry_order
_atom_site_calc_flag
_atom_site_refinement_flags_posn
_atom_site_refinement_flags_adp
O1 O 0.40220(11) 0.49965(11) 0.62370(4) 0.0301(3) Uani 1 1 d . .
O3 O 0.48847(12) 0.68039(10) 0.60106(4) 0.0311(3) Uani 1 1 d . .
O4 O 0.56336(11) 0.43388(9) 0.50245(3) 0.0226(2) Uani 1 1 d . .
O5 O 0.57044(10) 0.78352(9) 0.50400(3) 0.0207(2) Uani 1 1 d . .
O6 O 0.80634(10) 0.77058(9) 0.58731(3) 0.0193(2) Uani 1 1 d . .
O7 O 0.37483(11) 0.97240(11) 0.67650(4) 0.0277(3) Uani 1 1 d . .
O8 O 0.57555(10) 1.07266(10) 0.69196(3) 0.0234(2) Uani 1 1 d . .
N1 N 0.68777(13) 0.54967(12) 0.55125(4) 0.0189(3) Uani 1 1 d . .
H1 H 0.7366(19) 0.6178(19) 0.5560(6) 0.027(5) Uiso 1 1 d . .
N2 N 0.77445(13) 0.70163(12) 0.48281(4) 0.0168(3) Uani 1 1 d . .
H2 H 0.862(2) 0.7103(16) 0.4834(6) 0.023(5) Uiso 1 1 d . .
N3 N 0.74164(12) 0.95299(11) 0.55737(4) 0.0179(3) Uani 1 1 d . .
N4 N 0.57641(13) 0.91359(13) 0.64462(4) 0.0222(3) Uani 1 1 d . .
H4 H 0.533(2) 0.8504(19) 0.6315(6) 0.032(5) Uiso 1 1 d . .
N5 N 0.94866(13) 0.88699(13) 0.67505(4) 0.0256(3) Uani 1 1 d . .
C1 C 0.28176(18) 0.56629(19) 0.63940(7) 0.0385(4) Uani 1 1 d . .
H1A H 0.2374 0.6070 0.6136 0.058 Uiso 1 1 calc R U
H1B H 0.3093 0.6285 0.6618 0.058 Uiso 1 1 calc R U
H1C H 0.2174 0.5082 0.6535 0.058 Uiso 1 1 calc R U
C2 C 0.49899(16) 0.57044(15) 0.60506(5) 0.0214(3) Uani 1 1 d . .
C3 C 0.62442(16) 0.49539(14) 0.59113(5) 0.0210(3) Uani 1 1 d . .
H3 H 0.5960 0.4087 0.5842 0.025 Uiso 1 1 calc R U
C4 C 0.64621(14) 0.51736(13) 0.50929(5) 0.0171(3) Uani 1 1 d . .
C5 C 0.71994(14) 0.58104(14) 0.46922(5) 0.0175(3) Uani 1 1 d . .
C6 C 0.84177(15) 0.49816(15) 0.45729(5) 0.0225(3) Uani 1 1 d . .
H6A H 0.8922 0.5340 0.4317 0.034 Uiso 1 1 calc R U
H6B H 0.8084 0.4159 0.4489 0.034 Uiso 1 1 calc R U
H6C H 0.9028 0.4915 0.4836 0.034 Uiso 1 1 calc R U
C7 C 0.62516(16) 0.59329(15) 0.42799(5) 0.0212(3) Uani 1 1 d . .
H7A H 0.5557 0.6566 0.4341 0.032 Uiso 1 1 calc R U
H7B H 0.5799 0.5140 0.4222 0.032 Uiso 1 1 calc R U
H7C H 0.6792 0.6171 0.4013 0.032 Uiso 1 1 calc R U
C8 C 0.69567(14) 0.79281(13) 0.49920(4) 0.0166(3) Uani 1 1 d . .
C9 C 0.77067(15) 0.91236(13) 0.51051(5) 0.0180(3) Uani 1 1 d . .
H9 H 0.8716 0.9015 0.5061 0.022 Uiso 1 1 calc R U
C10 C 0.71859(16) 1.02081(14) 0.48172(5) 0.0215(3) Uani 1 1 d . .
H10A H 0.7747 1.0308 0.4539 0.026 Uiso 1 1 calc R U
H10B H 0.6217 1.0082 0.4728 0.026 Uiso 1 1 calc R U
C11 C 0.73314(16) 1.13276(14) 0.51272(5) 0.0226(3) Uani 1 1 d . .
H11A H 0.8281 1.1651 0.5122 0.027 Uiso 1 1 calc R U
H11B H 0.6694 1.1994 0.5036 0.027 Uiso 1 1 calc R U
C12 C 0.69673(16) 1.08282(14) 0.55957(5) 0.0211(3) Uani 1 1 d . .
H12A H 0.7462 1.1282 0.5837 0.025 Uiso 1 1 calc R U
H12B H 0.5969 1.0886 0.5653 0.025 Uiso 1 1 calc R U
C13 C 0.76293(14) 0.87679(14) 0.59251(5) 0.0177(3) Uani 1 1 d . .
C14 C 0.72566(15) 0.92510(14) 0.63990(5) 0.0194(3) Uani 1 1 d . .
H14 H 0.7508 1.0145 0.6417 0.023 Uiso 1 1 calc R U
C15 C 0.49774(15) 0.98546(14) 0.67160(5) 0.0205(3) Uani 1 1 d . .
C16 C 0.51525(17) 1.16453(14) 0.72284(5) 0.0237(3) Uani 1 1 d . .
C17 C 0.44988(18) 1.10085(16) 0.76343(5) 0.0302(4) Uani 1 1 d . .
H17A H 0.3655 1.0593 0.7538 0.045 Uiso 1 1 calc R U
H17B H 0.4282 1.1624 0.7868 0.045 Uiso 1 1 calc R U
H17C H 0.5138 1.0398 0.7759 0.045 Uiso 1 1 calc R U
C18 C 0.64102(18) 1.23739(17) 0.73730(6) 0.0309(4) Uani 1 1 d . .
H18A H 0.7073 1.1816 0.7517 0.046 Uiso 1 1 calc R U
H18B H 0.6140 1.3016 0.7590 0.046 Uiso 1 1 calc R U
H18C H 0.6830 1.2760 0.7106 0.046 Uiso 1 1 calc R U
C19 C 0.4142(2) 1.24501(17) 0.69749(6) 0.0373(4) Uani 1 1 d . .
H19A H 0.4573 1.2768 0.6698 0.056 Uiso 1 1 calc R U
H19B H 0.3865 1.3143 0.7169 0.056 Uiso 1 1 calc R U
H19C H 0.3333 1.1961 0.6894 0.056 Uiso 1 1 calc R U
C20 C 0.72448(16) 0.49523(15) 0.63140(5) 0.0221(3) Uani 1 1 d . .
H20A H 0.7588 0.5805 0.6355 0.027 Uiso 1 1 calc R U
H20B H 0.6722 0.4734 0.6591 0.027 Uiso 1 1 calc R U
C21 C 0.84723(15) 0.41001(14) 0.62848(5) 0.0202(3) Uani 1 1 d . .
C22 C 0.92609(16) 0.39356(16) 0.66757(5) 0.0259(3) Uani 1 1 d . .
H22 H 0.9019 0.4364 0.6946 0.031 Uiso 1 1 calc R U
C23 C 1.03876(17) 0.31603(17) 0.66772(6) 0.0310(4) Uani 1 1 d . .
H23 H 1.0909 0.3060 0.6947 0.037 Uiso 1 1 calc R U
C24 C 1.07597(17) 0.25279(16) 0.62854(6) 0.0295(4) Uani 1 1 d . .
H24 H 1.1534 0.1995 0.6286 0.035 Uiso 1 1 calc R U
C25 C 0.99926(17) 0.26828(15) 0.58963(5) 0.0253(3) Uani 1 1 d . .
H25 H 1.0239 0.2253 0.5627 0.030 Uiso 1 1 calc R U
C26 C 0.88565(17) 0.34661(14) 0.58952(5) 0.0236(3) Uani 1 1 d . .
H26 H 0.8339 0.3567 0.5624 0.028 Uiso 1 1 calc R U
C27 C 0.80373(16) 0.85513(15) 0.67657(5) 0.0219(3) Uani 1 1 d . .
H27A H 0.7658 0.8762 0.7068 0.026 Uiso 1 1 calc R U
H27B H 0.7926 0.7652 0.6719 0.026 Uiso 1 1 calc R U
C28 C 1.03646(19) 0.78496(19) 0.68787(7) 0.0401(5) Uani 1 1 d . .
H28A H 1.0166 0.7607 0.7193 0.060 Uiso 1 1 calc R U
H28B H 1.1326 0.8103 0.6854 0.060 Uiso 1 1 calc R U
H28C H 1.0196 0.7148 0.6676 0.060 Uiso 1 1 calc R U
C29 C 0.97835(19) 0.99554(18) 0.70225(6) 0.0376(4) Uani 1 1 d . .
H29A H 0.9218 1.0647 0.6918 0.056 Uiso 1 1 calc R U
H29B H 1.0755 1.0170 0.6991 0.056 Uiso 1 1 calc R U
H29C H 0.9578 0.9782 0.7342 0.056 Uiso 1 1 calc R U

loop_
_atom_site_aniso_label
_atom_site_aniso_U_11
_atom_site_aniso_U_22
_atom_site_aniso_U_33
_atom_site_aniso_U_23
_atom_site_aniso_U_13
_atom_site_aniso_U_12
O1 0.0257(6) 0.0311(6) 0.0335(6) 0.0050(5) 0.0081(5) -0.0013(5)
O3 0.0295(6) 0.0221(6) 0.0418(7) -0.0024(5) 0.0055(5) 0.0004(5)
O4 0.0223(5) 0.0221(5) 0.0235(5) -0.0015(4) -0.0024(4) -0.0052(5)
O5 0.0138(5) 0.0236(6) 0.0246(5) -0.0031(4) 0.0008(4) 0.0002(4)
O6 0.0183(5) 0.0195(5) 0.0201(5) -0.0017(4) -0.0010(4) 0.0001(4)
O7 0.0191(5) 0.0343(7) 0.0295(6) -0.0032(5) 0.0027(5) -0.0017(5)
O8 0.0211(5) 0.0257(6) 0.0234(5) -0.0072(4) 0.0034(4) -0.0009(5)
N1 0.0203(6) 0.0187(7) 0.0178(6) 0.0008(5) -0.0014(5) -0.0030(5)
N2 0.0110(6) 0.0194(6) 0.0199(6) -0.0019(5) -0.0002(5) -0.0008(5)
N3 0.0188(6) 0.0169(6) 0.0180(6) -0.0013(5) 0.0008(5) 0.0004(5)
N4 0.0181(6) 0.0247(7) 0.0237(6) -0.0066(6) 0.0013(5) -0.0042(6)
N5 0.0211(6) 0.0316(8) 0.0241(6) 0.0027(6) -0.0030(5) 0.0007(6)
C1 0.0272(9) 0.0457(11) 0.0426(10) 0.0001(9) 0.0125(8) 0.0019(8)
C2 0.0233(8) 0.0247(9) 0.0163(7) -0.0007(6) -0.0026(6) -0.0036(7)
C3 0.0243(7) 0.0192(8) 0.0194(7) 0.0001(6) 0.0006(6) -0.0025(6)
C4 0.0137(6) 0.0161(7) 0.0215(7) -0.0013(6) -0.0014(5) 0.0041(6)
C5 0.0153(7) 0.0186(8) 0.0186(7) -0.0035(6) 0.0004(6) -0.0004(6)
C6 0.0183(7) 0.0238(8) 0.0253(8) -0.0031(7) 0.0021(6) 0.0027(6)
C7 0.0216(7) 0.0235(8) 0.0185(7) -0.0011(6) -0.0016(6) -0.0013(6)
C8 0.0153(7) 0.0209(8) 0.0135(6) 0.0014(6) -0.0001(5) -0.0004(6)
C9 0.0160(7) 0.0208(8) 0.0171(7) -0.0009(6) 0.0020(5) -0.0004(6)
C10 0.0234(8) 0.0211(8) 0.0201(7) 0.0023(6) -0.0005(6) 0.0002(6)
C11 0.0233(8) 0.0187(8) 0.0257(8) 0.0007(6) -0.0006(6) 0.0003(6)
C12 0.0217(7) 0.0171(8) 0.0244(7) -0.0029(6) -0.0001(6) 0.0008(6)
C13 0.0129(7) 0.0200(8) 0.0202(7) -0.0008(6) -0.0008(5) -0.0029(6)
C14 0.0172(7) 0.0212(8) 0.0198(7) -0.0019(6) 0.0008(6) -0.0023(6)
C15 0.0203(8) 0.0235(8) 0.0176(7) 0.0020(6) 0.0004(6) -0.0017(6)
C16 0.0284(8) 0.0215(8) 0.0213(7) -0.0027(6) 0.0047(6) 0.0034(7)
C17 0.0354(9) 0.0306(9) 0.0247(8) -0.0022(7) 0.0062(7) 0.0017(8)
C18 0.0343(9) 0.0276(9) 0.0307(8) -0.0076(7) 0.0034(8) -0.0027(8)
C19 0.0412(10) 0.0301(9) 0.0407(10) 0.0026(8) -0.0032(8) 0.0091(8)
C20 0.0281(8) 0.0200(8) 0.0182(7) -0.0013(6) -0.0004(6) 0.0009(7)
C21 0.0213(7) 0.0169(7) 0.0225(7) 0.0016(6) 0.0009(6) -0.0042(6)
C22 0.0250(8) 0.0311(9) 0.0216(7) -0.0047(7) -0.0001(6) -0.0006(7)
C23 0.0252(8) 0.0397(10) 0.0280(8) -0.0017(7) -0.0050(7) 0.0021(7)
C24 0.0217(8) 0.0308(9) 0.0359(9) -0.0025(7) 0.0003(7) 0.0030(7)
C25 0.0293(8) 0.0224(8) 0.0242(8) -0.0022(6) 0.0048(6) -0.0013(7)
C26 0.0288(8) 0.0205(8) 0.0215(7) 0.0002(6) -0.0021(6) -0.0002(6)
C27 0.0251(8) 0.0226(8) 0.0180(7) -0.0008(6) 0.0024(6) -0.0032(6)
C28 0.0317(9) 0.0477(12) 0.0410(10) 0.0076(9) 0.0000(8) 0.0109(9)
C29 0.0343(9) 0.0393(10) 0.0390(10) 0.0000(8) -0.0113(8) -0.0104(8)

loop_
_atom_type_symbol
_atom_type_description
_atom_type_scat_dispersion_real
_atom_type_scat_dispersion_imag
_atom_type_scat_source
C C 0.0181 0.0091 'International Tables Vol C Tables 4.2.6.8 and 6.1.1.4'
H H 0.0000 0.0000 'International Tables Vol C Tables 4.2.6.8 and 6.1.1.4'
N N 0.0311 0.0180 'International Tables Vol C Tables 4.2.6.8 and 6.1.1.4'
O O 0.0492 0.0322 'International Tables Vol C Tables 4.2.6.8 and 6.1.1.4'

loop_
_geom_angle_atom_site_label_1
_geom_angle_atom_site_label_2
_geom_angle_atom_site_label_3
_geom_angle
C2 O1 C1 114.66(13)
C15 O8 C16 121.49(11)
C4 N1 C3 120.60(13)
C4 N1 H1 121.4(11)
C3 N1 H1 115.9(11)
C8 N2 C5 123.12(12)
C8 N2 H2 118.8(12)
C5 N2 H2 117.6(12)
C13 N3 C12 126.84(12)
C13 N3 C9 120.58(12)
C12 N3 C9 112.49(12)
C15 N4 C14 124.75(13)
C15 N4 H4 115.5(13)
C14 N4 H4 119.4(12)
C28 N5 C29 110.86(14)
C28 N5 C27 112.68(14)
C29 N5 C27 111.63(13)
O1 C1 H1A 109.5
O1 C1 H1B 109.5
H1A C1 H1B 109.5
O1 C1 H1C 109.5
H1A C1 H1C 109.5
H1B C1 H1C 109.5
O3 C2 O1 123.34(15)
O3 C2 C3 124.79(14)
O1 C2 C3 111.84(13)
N1 C3 C2 110.08(12)
N1 C3 C20 110.77(12)
C2 C3 C20 107.63(12)
N1 C3 H3 109.4
C2 C3 H3 109.4
C20 C3 H3 109.4
O4 C4 N1 122.64(13)
O4 C4 C5 120.63(12)
N1 C4 C5 116.41(12)
N2 C5 C6 107.67(12)
N2 C5 C7 110.99(12)
C6 C5 C7 109.74(12)
N2 C5 C4 110.99(11)
C6 C5 C4 105.97(12)
C7 C5 C4 111.29(12)
C5 C6 H6A 109.5
C5 C6 H6B 109.5
H6A C6 H6B 109.5
C5 C6 H6C 109.5
H6A C6 H6C 109.5
H6B C6 H6C 109.5
C5 C7 H7A 109.5
C5 C7 H7B 109.5
H7A C7 H7B 109.5
C5 C7 H7C 109.5
H7A C7 H7C 109.5
H7B C7 H7C 109.5
O5 C8 N2 123.27(13)
O5 C8 C9 121.30(13)
N2 C8 C9 115.41(12)
N3 C9 C8 111.44(11)
N3 C9 C10 102.98(11)
C8 C9 C10 111.75(11)
N3 C9 H9 110.2
C8 C9 H9 110.2
C10 C9 H9 110.2
C11 C10 C9 104.30(11)
C11 C10 H10A 110.9
C9 C10 H10A 110.9
C11 C10 H10B 110.9
C9 C10 H10B 110.9
H10A C10 H10B 108.9
C12 C11 C10 103.78(12)
C12 C11 H11A 111.0
C10 C11 H11A 111.0
C12 C11 H11B 111.0
C10 C11 H11B 111.0
H11A C11 H11B 109.0
N3 C12 C11 103.27(12)
N3 C12 H12A 111.1
C11 C12 H12A 111.1
N3 C12 H12B 111.1
C11 C12 H12B 111.1
H12A C12 H12B 109.1
O6 C13 N3 122.06(13)
O6 C13 C14 120.78(13)
N3 C13 C14 117.11(13)
N4 C14 C27 112.74(12)
N4 C14 C13 106.99(12)
C27 C14 C13 110.89(12)
N4 C14 H14 108.7
C27 C14 H14 108.7
C13 C14 H14 108.7
O7 C15 N4 124.25(15)
O7 C15 O8 125.61(14)
N4 C15 O8 110.14(12)
O8 C16 C19 110.21(13)
O8 C16 C18 101.63(12)
C19 C16 C18 111.42(14)
O8 C16 C17 110.30(12)
C19 C16 C17 112.09(14)
C18 C16 C17 110.73(14)
C16 C17 H17A 109.5
C16 C17 H17B 109.5
H17A C17 H17B 109.5
C16 C17 H17C 109.5
H17A C17 H17C 109.5
H17B C17 H17C 109.5
C16 C18 H18A 109.5
C16 C18 H18B 109.5
H18A C18 H18B 109.5
C16 C18 H18C 109.5
H18A C18 H18C 109.5
H18B C18 H18C 109.5
C16 C19 H19A 109.5
C16 C19 H19B 109.5
H19A C19 H19B 109.5
C16 C19 H19C 109.5
H19A C19 H19C 109.5
H19B C19 H19C 109.5
C21 C20 C3 117.34(13)
C21 C20 H20A 108.0
C3 C20 H20A 108.0
C21 C20 H20B 108.0
C3 C20 H20B 108.0
H20A C20 H20B 107.2
C26 C21 C22 117.99(14)
C26 C21 C20 124.19(13)
C22 C21 C20 117.82(13)
C23 C22 C21 121.20(15)
C23 C22 H22 119.4
C21 C22 H22 119.4
C22 C23 C24 120.28(15)
C22 C23 H23 119.9
C24 C23 H23 119.9
C25 C24 C23 119.21(15)
C25 C24 H24 120.4
C23 C24 H24 120.4
C24 C25 C26 120.45(14)
C24 C25 H25 119.8
C26 C25 H25 119.8
C21 C26 C25 120.87(14)
C21 C26 H26 119.6
C25 C26 H26 119.6
N5 C27 C14 110.23(12)
N5 C27 H27A 109.6
C14 C27 H27A 109.6
N5 C27 H27B 109.6
C14 C27 H27B 109.6
H27A C27 H27B 108.1
N5 C28 H28A 109.5
N5 C28 H28B 109.5
H28A C28 H28B 109.5
N5 C28 H28C 109.5
H28A C28 H28C 109.5
H28B C28 H28C 109.5
N5 C29 H29A 109.5
N5 C29 H29B 109.5
H29A C29 H29B 109.5
N5 C29 H29C 109.5
H29A C29 H29C 109.5
H29B C29 H29C 109.5

loop_
_geom_bond_atom_site_label_1
_geom_bond_atom_site_label_2
_geom_bond_distance
O1 C2 1.3340(19)
O1 C1 1.454(2)
O3 C2 1.201(2)
O4 C4 1.2291(18)
O5 C8 1.2336(17)
O6 C13 1.2350(18)
O7 C15 1.2156(18)
O8 C15 1.3516(19)
O8 C16 1.4702(18)
N1 C4 1.3462(19)
N1 C3 1.4512(19)
N1 H1 0.89(2)
N2 C8 1.3409(19)
N2 C5 1.4655(19)
N2 H2 0.860(19)
N3 C13 1.3396(19)
N3 C12 1.474(2)
N3 C9 1.4754(18)
N4 C15 1.351(2)
N4 C14 1.4675(19)
N4 H4 0.89(2)
N5 C28 1.448(2)
N5 C29 1.452(2)
N5 C27 1.456(2)
C1 H1A 0.9800
C1 H1B 0.9800
C1 H1C 0.9800
C2 C3 1.525(2)
C3 C20 1.535(2)
C3 H3 1.0000
C4 C5 1.544(2)
C5 C6 1.530(2)
C5 C7 1.531(2)
C6 H6A 0.9800
C6 H6B 0.9800
C6 H6C 0.9800
C7 H7A 0.9800
C7 H7B 0.9800
C7 H7C 0.9800
C8 C9 1.524(2)
C9 C10 1.535(2)
C9 H9 1.0000
C10 C11 1.524(2)
C10 H10A 0.9900
C10 H10B 0.9900
C11 C12 1.523(2)
C11 H11A 0.9900
C11 H11B 0.9900
C12 H12A 0.9900
C12 H12B 0.9900
C13 C14 1.534(2)
C14 C27 1.523(2)
C14 H14 1.0000
C16 C19 1.512(2)
C16 C18 1.519(2)
C16 C17 1.520(2)
C17 H17A 0.9800
C17 H17B 0.9800
C17 H17C 0.9800
C18 H18A 0.9800
C18 H18B 0.9800
C18 H18C 0.9800
C19 H19A 0.9800
C19 H19B 0.9800
C19 H19C 0.9800
C20 C21 1.514(2)
C20 H20A 0.9900
C20 H20B 0.9900
C21 C26 1.388(2)
C21 C22 1.396(2)
C22 C23 1.383(2)
C22 H22 0.9500
C23 C24 1.389(2)
C23 H23 0.9500
C24 C25 1.378(2)
C24 H24 0.9500
C25 C26 1.395(2)
C25 H25 0.9500
C26 H26 0.9500
C27 H27A 0.9900
C27 H27B 0.9900
C28 H28A 0.9800
C28 H28B 0.9800
C28 H28C 0.9800
C29 H29A 0.9800
C29 H29B 0.9800
C29 H29C 0.9800

loop_
_geom_hbond_atom_site_label_D
_geom_hbond_atom_site_label_H
_geom_hbond_atom_site_label_A
_geom_hbond_distance_DH
_geom_hbond_distance_HA
_geom_hbond_distance_DA
_geom_hbond_angle_DHA
_geom_hbond_site_symmetry_A
N1 H1 O6 0.89(2) 2.01(2) 2.8611(17) 159.3(17) .
N2 H2 O5 0.860(19) 2.07(2) 2.9172(16) 169.8(16) 4_566
N4 H4 O3 0.89(2) 2.09(2) 2.9589(18) 163.7(17) .

loop_
_geom_torsion_atom_site_label_1
_geom_torsion_atom_site_label_2
_geom_torsion_atom_site_label_3
_geom_torsion_atom_site_label_4
_geom_torsion
C1 O1 C2 O3 -0.5(2)
C1 O1 C2 C3 177.70(13)
C4 N1 C3 C2 -87.79(16)
C4 N1 C3 C20 153.29(13)
O3 C2 C3 N1 -33.9(2)
O1 C2 C3 N1 147.96(12)
O3 C2 C3 C20 86.94(18)
O1 C2 C3 C20 -91.22(14)
C3 N1 C4 O4 -6.8(2)
C3 N1 C4 C5 179.73(13)
C8 N2 C5 C6 -174.05(13)
C8 N2 C5 C7 65.83(17)
C8 N2 C5 C4 -58.49(17)
O4 C4 C5 N2 160.23(13)
N1 C4 C5 N2 -26.16(17)
O4 C4 C5 C6 -83.16(15)
N1 C4 C5 C6 90.45(15)
O4 C4 C5 C7 36.08(18)
N1 C4 C5 C7 -150.30(13)
C5 N2 C8 O5 -0.5(2)
C5 N2 C8 C9 -178.75(12)
C13 N3 C9 C8 54.44(17)
C12 N3 C9 C8 -128.67(13)
C13 N3 C9 C10 174.37(12)
C12 N3 C9 C10 -8.74(15)
O5 C8 C9 N3 54.41(17)
N2 C8 C9 N3 -127.27(13)
O5 C8 C9 C10 -60.20(17)
N2 C8 C9 C10 118.11(13)
N3 C9 C10 C11 27.85(15)
C8 C9 C10 C11 147.58(12)
C9 C10 C11 C12 -36.83(15)
C13 N3 C12 C11 162.82(14)
C9 N3 C12 C11 -13.84(15)
C10 C11 C12 N3 30.80(15)
C12 N3 C13 O6 -176.84(13)
C9 N3 C13 O6 -0.4(2)
C12 N3 C13 C14 5.5(2)
C9 N3 C13 C14 -178.08(12)
C15 N4 C14 C27 84.96(18)
C15 N4 C14 C13 -152.87(14)
O6 C13 C14 N4 -98.61(15)
N3 C13 C14 N4 79.06(16)
O6 C13 C14 C27 24.70(19)
N3 C13 C14 C27 -157.62(13)
C14 N4 C15 O7 -177.30(14)
C14 N4 C15 O8 2.7(2)
C16 O8 C15 O7 -0.8(2)
C16 O8 C15 N4 179.24(12)
C15 O8 C16 C19 -63.06(18)
C15 O8 C16 C18 178.71(13)
C15 O8 C16 C17 61.23(18)
N1 C3 C20 C21 -68.92(17)
C2 C3 C20 C21 170.69(13)
C3 C20 C21 C26 9.9(2)
C3 C20 C21 C22 -169.60(14)
C26 C21 C22 C23 -0.3(2)
C20 C21 C22 C23 179.21(15)
C21 C22 C23 C24 0.2(3)
C22 C23 C24 C25 0.0(3)
C23 C24 C25 C26 0.1(2)
C22 C21 C26 C25 0.4(2)
C20 C21 C26 C25 -179.14(14)
C24 C25 C26 C21 -0.2(2)
C28 N5 C27 C14 -147.09(14)
C29 N5 C27 C14 87.40(16)
N4 C14 C27 N5 -170.12(13)
C13 C14 C27 N5 69.94(16)
